data_7124607
loop_
_publ_author_name
'Cao, Levy L.'
'Daley, Erika'
'Johnstone, Timothy C.'
'Stephan, Douglas W.'

_publ_section_title
;
 Cationic aluminum hydride complexes: reactions of carbene-alane adducts
 with trityl-borate.
;
_journal_issue 30
_journal_name_full 'Chemical communications (Cambridge, England)'
_journal_page_first 5305
_journal_page_last 5307
_journal_paper_doi 10.1039/c6cc01585a
_journal_volume 52
_journal_year 2016
_chemical_formula_sum 'C51 H38 Al B F20 N2'
_chemical_formula_weight 1096.62
_space_group_IT_number 14
_space_group_name_Hall '-P 2yn'
_space_group_name_H-M_alt 'P 1 21/n 1'
_symmetry_cell_setting monoclinic
_symmetry_space_group_name_H-M 'P 1 21/n 1'
_atom_sites_solution_hydrogens geom
_atom_sites_solution_primary direct
_atom_sites_solution_secondary difmap
_audit_creation_method SHELXL-97
_audit_update_record
;
2016-02-15 deposited with the CCDC.
2016-03-14 downloaded from the CCDC.
;
_cell_angle_alpha 90.00
_cell_angle_beta 107.299(2)
_cell_angle_gamma 90.00
_cell_formula_units_Z 4
_cell_length_a 14.3392(7)
_cell_length_b 22.0014(11)
_cell_length_c 16.1601(9)
_cell_measurement_reflns_used 9933
_cell_measurement_temperature 149(2)
_cell_measurement_theta_max 51.265
_cell_measurement_theta_min 4.547
_cell_volume 4867.6(4)
_computing_structure_refinement 'SHELXL-97 (Sheldrick, 2008)'
_computing_structure_solution 'SHELXS-97 (Sheldrick, 2008)'
_diffrn_ambient_temperature 149(2)
_diffrn_measured_fraction_theta_full 0.998
_diffrn_measured_fraction_theta_max 0.998
_diffrn_measurement_device_type 'Bruker APEX II CCD'
_diffrn_radiation_monochromator graphite
_diffrn_radiation_source 'fine-focus sealed tube'
_diffrn_radiation_type MoK\a
_diffrn_radiation_wavelength 0.71073
_diffrn_reflns_av_R_equivalents 0.0623
_diffrn_reflns_av_sigmaI/netI 0.0943
_diffrn_reflns_limit_h_max 16
_diffrn_reflns_limit_h_min -18
_diffrn_reflns_limit_k_max 23
_diffrn_reflns_limit_k_min -27
_diffrn_reflns_limit_l_max 20
_diffrn_reflns_limit_l_min -20
_diffrn_reflns_number 39829
_diffrn_reflns_theta_full 26.76
_diffrn_reflns_theta_max 26.76
_diffrn_reflns_theta_min 1.61
_exptl_absorpt_coefficient_mu 0.157
_exptl_absorpt_correction_T_max 0.7454
_exptl_absorpt_correction_T_min 0.7212
_exptl_absorpt_correction_type multi-scan
_exptl_absorpt_process_details sadabs
_exptl_crystal_colour colorless
_exptl_crystal_density_diffrn 1.496
_exptl_crystal_density_method 'not measured'
_exptl_crystal_description block
_exptl_crystal_F_000 2224
_exptl_crystal_size_max 0.10
_exptl_crystal_size_mid 0.10
_exptl_crystal_size_min 0.10
_refine_diff_density_max 0.262
_refine_diff_density_min -0.253
_refine_diff_density_rms 0.053
_refine_ls_extinction_method none
_refine_ls_goodness_of_fit_ref 0.998
_refine_ls_hydrogen_treatment mixed
_refine_ls_matrix_type full
_refine_ls_number_parameters 682
_refine_ls_number_reflns 10354
_refine_ls_number_restraints 0
_refine_ls_restrained_S_all 0.998
_refine_ls_R_factor_all 0.1286
_refine_ls_R_factor_gt 0.0499
_refine_ls_shift/su_max 0.004
_refine_ls_shift/su_mean 0.000
_refine_ls_structure_factor_coef Fsqd
_refine_ls_weighting_details 'calc w=1/[\s^2^(Fo^2^)+(0.0455P)^2^+0.0933P] where P=(Fo^2^+2Fc^2^)/3'
_refine_ls_weighting_scheme calc
_refine_ls_wR_factor_gt 0.0917
_refine_ls_wR_factor_ref 0.1118
_reflns_number_gt 5452
_reflns_number_total 10354
_reflns_threshold_expression >2sigma(I)
_cod_data_source_file c6cc01585a2.cif
_cod_data_source_block ed004_0m
_cod_original_sg_symbol_H-M P2(1)/n
_cod_database_code 7124607

loop_
_symmetry_equiv_pos_as_xyz
'x, y, z'
'-x+1/2, y+1/2, -z+1/2'
'-x, -y, -z'
'x-1/2, -y-1/2, z-1/2'

loop_
_atom_site_label
_atom_site_type_symbol
_atom_site_fract_x
_atom_site_fract_y
_atom_site_fract_z
_atom_site_U_iso_or_equiv
_atom_site_adp_type
_atom_site_occupancy
_atom_site_symmetry_multiplicity
_atom_site_calc_flag
_atom_site_refinement_flags
F5 F 0.56864(10) 0.18807(6) 0.64746(9) 0.0335(4) Uani 1 1 d .
C27 C 0.1413(3) -0.17322(14) 1.2558(3) 0.0764(12) Uani 1 1 d .
H27A H 0.1306 -0.1623 1.1949 0.115 Uiso 1 1 calc R
H27B H 0.1126 -0.2132 1.2592 0.115 Uiso 1 1 calc R
H27C H 0.2116 -0.1745 1.2857 0.115 Uiso 1 1 calc R
C25 C 0.0938(2) -0.12654(11) 1.29822(18) 0.0361(7) Uani 1 1 d .
H25A H 0.0220 -0.1269 1.2677 0.043 Uiso 1 1 calc R
C17 C 0.13175(18) -0.06286(11) 1.29056(17) 0.0296(6) Uani 1 1 d .
C16 C 0.07302(17) -0.01487(11) 1.24826(15) 0.0241(6) Uani 1 1 d .
N1 N -0.02988(13) -0.02797(8) 1.20505(13) 0.0221(5) Uani 1 1 d .
C1 C -0.06303(17) -0.04955(10) 1.12300(16) 0.0223(6) Uani 1 1 d .
C11 C -0.3744(2) 0.03568(13) 1.0035(2) 0.0529(9) Uani 1 1 d .
H11A H -0.3722 0.0150 1.0578 0.079 Uiso 1 1 calc R
H11B H -0.4345 0.0244 0.9585 0.079 Uiso 1 1 calc R
H11C H -0.3732 0.0798 1.0125 0.079 Uiso 1 1 calc R
C10 C -0.28560(19) 0.01673(12) 0.97505(18) 0.0351(7) Uani 1 1 d .
H10A H -0.2253 0.0298 1.0210 0.042 Uiso 1 1 calc R
C9 C -0.28299(18) -0.05216(11) 0.96757(17) 0.0284(6) Uani 1 1 d .
C4 C -0.22316(17) -0.08927(11) 1.03146(16) 0.0250(6) Uani 1 1 d .
N2 N -0.15891(14) -0.06118(8) 1.11000(13) 0.0232(5) Uani 1 1 d .
C21 C 0.10670(17) 0.04478(11) 1.24659(16) 0.0261(6) Uani 1 1 d .
C22 C 0.04134(18) 0.09765(11) 1.20651(17) 0.0283(6) Uani 1 1 d .
H22A H -0.0179 0.0810 1.1626 0.034 Uiso 1 1 calc R
C23 C 0.0079(2) 0.13084(13) 1.27583(19) 0.0431(8) Uani 1 1 d .
H23A H -0.0244 0.1020 1.3045 0.065 Uiso 1 1 calc R
H23B H -0.0380 0.1632 1.2486 0.065 Uiso 1 1 calc R
H23C H 0.0647 0.1486 1.3187 0.065 Uiso 1 1 calc R
C24 C 0.09123(19) 0.14202(12) 1.16021(18) 0.0364(7) Uani 1 1 d .
H24A H 0.1118 0.1202 1.1157 0.055 Uiso 1 1 calc R
H24B H 0.1485 0.1599 1.2023 0.055 Uiso 1 1 calc R
H24C H 0.0453 0.1743 1.1330 0.055 Uiso 1 1 calc R
C20 C 0.20561(19) 0.05434(12) 1.28871(18) 0.0361(7) Uani 1 1 d .
H20A H 0.2319 0.0940 1.2892 0.043 Uiso 1 1 calc R
C19 C 0.2661(2) 0.00803(13) 1.32941(19) 0.0435(8) Uani 1 1 d .
H19A H 0.3333 0.0160 1.3569 0.052 Uiso 1 1 calc R
C18 C 0.23003(19) -0.04981(12) 1.33073(18) 0.0373(7) Uani 1 1 d .
H18A H 0.2727 -0.0813 1.3595 0.045 Uiso 1 1 calc R
C26 C 0.1085(3) -0.14274(14) 1.3931(2) 0.0643(10) Uani 1 1 d .
H26A H 0.0762 -0.1123 1.4193 0.096 Uiso 1 1 calc R
H26B H 0.1785 -0.1435 1.4241 0.096 Uiso 1 1 calc R
H26C H 0.0801 -0.1828 1.3966 0.096 Uiso 1 1 calc R
C2 C -0.10370(18) -0.02614(11) 1.24232(17) 0.0280(6) Uani 1 1 d .
H2A H -0.0988 -0.0130 1.2995 0.034 Uiso 1 1 calc R
C3 C -0.18560(19) -0.04672(11) 1.18227(17) 0.0286(6) Uani 1 1 d .
H3A H -0.2489 -0.0504 1.1891 0.034 Uiso 1 1 calc R
C5 C -0.22334(18) -0.15295(11) 1.02652(17) 0.0291(6) Uani 1 1 d .
C6 C -0.2870(2) -0.17842(13) 0.95183(18) 0.0373(7) Uani 1 1 d .
H6A H -0.2887 -0.2213 0.9450 0.045 Uiso 1 1 calc R
C7 C -0.3472(2) -0.14319(13) 0.88808(18) 0.0390(7) Uani 1 1 d .
H7A H -0.3904 -0.1620 0.8384 0.047 Uiso 1 1 calc R
C8 C -0.3456(2) -0.08053(13) 0.89539(18) 0.0364(7) Uani 1 1 d .
H8A H -0.3877 -0.0567 0.8507 0.044 Uiso 1 1 calc R
C12 C -0.2876(2) 0.04913(13) 0.89095(19) 0.0459(8) Uani 1 1 d .
H12A H -0.2304 0.0371 0.8736 0.069 Uiso 1 1 calc R
H12B H -0.2866 0.0932 0.9000 0.069 Uiso 1 1 calc R
H12C H -0.3472 0.0379 0.8453 0.069 Uiso 1 1 calc R
C13 C -0.1600(2) -0.19416(12) 1.09541(18) 0.0398(8) Uani 1 1 d .
H13A H -0.1297 -0.1689 1.1480 0.048 Uiso 1 1 calc R
C14 C -0.2182(2) -0.24497(14) 1.1216(2) 0.0536(9) Uani 1 1 d .
H14A H -0.2706 -0.2272 1.1413 0.080 Uiso 1 1 calc R
H14B H -0.1748 -0.2689 1.1686 0.080 Uiso 1 1 calc R
H14C H -0.2466 -0.2714 1.0716 0.080 Uiso 1 1 calc R
C15 C -0.0774(2) -0.22157(14) 1.0656(2) 0.0660(11) Uani 1 1 d .
H15A H -0.0396 -0.1889 1.0496 0.099 Uiso 1 1 calc R
H15B H -0.1050 -0.2478 1.0153 0.099 Uiso 1 1 calc R
H15C H -0.0345 -0.2456 1.1128 0.099 Uiso 1 1 calc R
F3 F 0.63353(12) 0.22125(9) 0.94337(10) 0.0623(5) Uani 1 1 d .
C58 C 0.5731(2) 0.19982(13) 0.86864(17) 0.0377(7) Uani 1 1 d .
C57 C 0.4852(2) 0.17448(13) 0.86665(17) 0.0343(7) Uani 1 1 d .
C56 C 0.42521(18) 0.15397(12) 0.78939(17) 0.0293(6) Uani 1 1 d .
C55 C 0.44555(18) 0.15541(11) 0.71068(16) 0.0259(6) Uani 1 1 d .
C67 C 0.30466(19) 0.07303(11) 0.61755(17) 0.0285(6) Uani 1 1 d .
C72 C 0.22163(19) 0.06067(12) 0.54875(18) 0.0315(7) Uani 1 1 d .
C71 C 0.1708(2) 0.00684(13) 0.53724(19) 0.0367(7) Uani 1 1 d .
C70 C 0.2023(2) -0.03855(13) 0.5960(2) 0.0415(8) Uani 1 1 d .
F13 F 0.15344(14) -0.09170(7) 0.58844(12) 0.0652(6) Uani 1 1 d .
F14 F 0.08977(11) -0.00063(7) 0.46969(11) 0.0525(5) Uani 1 1 d .
C68 C 0.3346(2) 0.02429(12) 0.67309(18) 0.0341(7) Uani 1 1 d .
C69 C 0.2850(2) -0.03027(12) 0.6646(2) 0.0396(8) Uani 1 1 d .
F12 F 0.31691(14) -0.07450(7) 0.72321(12) 0.0604(5) Uani 1 1 d .
F11 F 0.41628(11) 0.02850(7) 0.74217(10) 0.0469(4) Uani 1 1 d .
C73 C 0.28379(17) 0.19709(11) 0.61747(15) 0.0251(6) Uani 1 1 d .
C74 C 0.31312(18) 0.25600(12) 0.60683(16) 0.0274(6) Uani 1 1 d .
C75 C 0.2636(2) 0.30781(12) 0.61530(17) 0.0302(7) Uani 1 1 d .
C76 C 0.1775(2) 0.30293(12) 0.63540(17) 0.0326(7) Uani 1 1 d .
C77 C 0.14462(19) 0.24632(13) 0.64793(17) 0.0319(7) Uani 1 1 d .
C78 C 0.19680(19) 0.19563(12) 0.63843(16) 0.0294(6) Uani 1 1 d .
F20 F 0.15792(10) 0.14190(6) 0.65423(10) 0.0380(4) Uani 1 1 d .
F19 F 0.06132(11) 0.24098(7) 0.67018(11) 0.0466(4) Uani 1 1 d .
F18 F 0.12496(11) 0.35235(7) 0.64193(10) 0.0483(5) Uani 1 1 d .
F17 F 0.29728(11) 0.36300(6) 0.60198(11) 0.0453(4) Uani 1 1 d .
F16 F 0.39815(10) 0.26442(6) 0.58724(10) 0.0356(4) Uani 1 1 d .
C61 C 0.40126(17) 0.13458(11) 0.53553(16) 0.0239(6) Uani 1 1 d .
C66 C 0.36420(18) 0.16303(11) 0.45615(17) 0.0262(6) Uani 1 1 d .
C65 C 0.40095(19) 0.15409(11) 0.38739(16) 0.0274(6) Uani 1 1 d .
F9 F 0.36086(11) 0.18372(6) 0.31161(9) 0.0398(4) Uani 1 1 d .
C64 C 0.4770(2) 0.11510(12) 0.39476(17) 0.0312(7) Uani 1 1 d .
F8 F 0.51290(11) 0.10643(7) 0.32747(10) 0.0480(4) Uani 1 1 d .
C63 C 0.51603(18) 0.08518(11) 0.47200(17) 0.0282(6) Uani 1 1 d .
F7 F 0.59170(11) 0.04650(7) 0.48053(10) 0.0424(4) Uani 1 1 d .
C62 C 0.47723(19) 0.09505(11) 0.53842(16) 0.0265(6) Uani 1 1 d .
F6 F 0.51855(10) 0.06293(6) 0.61255(9) 0.0348(4) Uani 1 1 d .
F10 F 0.28830(10) 0.20170(6) 0.44166(9) 0.0352(4) Uani 1 1 d .
C59 C 0.59874(18) 0.20347(12) 0.79405(17) 0.0307(7) Uani 1 1 d .
C60 C 0.53633(18) 0.18147(11) 0.71756(16) 0.0272(6) Uani 1 1 d .
F4 F 0.68424(10) 0.22899(7) 0.79503(10) 0.0450(4) Uani 1 1 d .
F2 F 0.45873(11) 0.17026(8) 0.94068(10) 0.0514(5) Uani 1 1 d .
F1 F 0.33717(10) 0.13203(7) 0.79120(10) 0.0388(4) Uani 1 1 d .
F15 F 0.18504(10) 0.10407(6) 0.48887(10) 0.0380(4) Uani 1 1 d .
B1 B 0.3590(2) 0.13958(13) 0.61985(19) 0.0277(7) Uani 1 1 d .
Al1 Al 0.01118(5) -0.05208(4) 1.03861(5) 0.0297(2) Uani 1 1 d .
H100 H 0.0655(16) 0.0153(10) 1.0487(15) 0.036 Uiso 1 1 d .
H101 H 0.0718(16) -0.1035(10) 1.0199(15) 0.036 Uiso 1 1 d .

loop_
_atom_site_aniso_label
_atom_site_aniso_U_11
_atom_site_aniso_U_22
_atom_site_aniso_U_33
_atom_site_aniso_U_23
_atom_site_aniso_U_13
_atom_site_aniso_U_12
F5 0.0292(8) 0.0449(9) 0.0264(9) -0.0004(7) 0.0083(7) -0.0075(7)
C27 0.086(3) 0.041(2) 0.104(3) -0.022(2) 0.030(2) 0.002(2)
C25 0.0359(16) 0.0234(15) 0.0407(18) 0.0002(13) -0.0016(14) -0.0001(14)
C17 0.0298(16) 0.0256(15) 0.0291(15) -0.0027(12) 0.0022(12) 0.0022(13)
C16 0.0210(14) 0.0282(15) 0.0214(14) -0.0064(12) 0.0037(11) -0.0024(13)
N1 0.0201(11) 0.0220(11) 0.0235(12) -0.0028(9) 0.0057(9) -0.0009(10)
C1 0.0211(14) 0.0206(13) 0.0238(14) -0.0022(11) 0.0044(11) -0.0022(12)
C11 0.0419(18) 0.0478(19) 0.069(2) -0.0139(17) 0.0159(17) 0.0064(16)
C10 0.0250(15) 0.0316(16) 0.0436(18) -0.0049(14) 0.0024(13) 0.0008(14)
C9 0.0244(14) 0.0330(15) 0.0284(15) -0.0027(13) 0.0090(12) -0.0029(13)
C4 0.0175(13) 0.0316(15) 0.0265(15) -0.0066(12) 0.0074(11) -0.0067(13)
N2 0.0217(12) 0.0249(12) 0.0238(12) -0.0056(9) 0.0080(9) -0.0066(10)
C21 0.0231(14) 0.0271(15) 0.0252(15) -0.0031(12) 0.0027(12) 0.0003(13)
C22 0.0238(14) 0.0245(14) 0.0329(16) -0.0030(12) 0.0029(12) -0.0006(12)
C23 0.0455(18) 0.0389(17) 0.0438(19) -0.0020(14) 0.0113(15) 0.0086(15)
C24 0.0349(16) 0.0294(15) 0.0414(18) 0.0034(13) 0.0060(13) -0.0010(14)
C20 0.0287(16) 0.0288(16) 0.0428(18) 0.0013(14) -0.0015(13) -0.0048(14)
C19 0.0251(16) 0.0417(19) 0.051(2) 0.0036(15) -0.0078(14) -0.0016(15)
C18 0.0306(17) 0.0307(17) 0.0417(18) 0.0041(14) -0.0029(14) 0.0057(14)
C26 0.090(3) 0.0427(19) 0.047(2) 0.0089(16) 0.0003(19) -0.0218(19)
C2 0.0311(16) 0.0313(15) 0.0255(15) -0.0070(12) 0.0143(13) -0.0046(13)
C3 0.0282(15) 0.0335(15) 0.0283(16) -0.0044(12) 0.0146(13) -0.0027(13)
C5 0.0293(15) 0.0281(16) 0.0299(16) -0.0048(13) 0.0089(12) -0.0027(13)
C6 0.0464(18) 0.0314(16) 0.0335(18) -0.0083(13) 0.0109(15) -0.0117(15)
C7 0.0412(18) 0.0446(19) 0.0287(17) -0.0100(14) 0.0064(14) -0.0160(16)
C8 0.0366(17) 0.0416(18) 0.0274(16) -0.0018(13) 0.0039(13) -0.0053(15)
C12 0.0420(18) 0.0410(18) 0.047(2) 0.0090(15) 0.0009(15) -0.0012(15)
C13 0.0467(18) 0.0259(16) 0.0386(18) -0.0067(13) -0.0001(15) -0.0027(15)
C14 0.073(2) 0.0456(19) 0.041(2) 0.0068(16) 0.0156(17) -0.0062(18)
C15 0.055(2) 0.045(2) 0.098(3) 0.017(2) 0.023(2) 0.0139(18)
F3 0.0463(10) 0.1070(15) 0.0255(10) -0.0107(10) -0.0017(8) -0.0219(11)
C58 0.0290(16) 0.059(2) 0.0188(15) -0.0029(14) -0.0032(13) -0.0017(16)
C57 0.0338(17) 0.0508(18) 0.0173(15) 0.0044(13) 0.0063(13) 0.0033(15)
C56 0.0235(15) 0.0357(16) 0.0276(16) 0.0048(13) 0.0062(12) -0.0035(13)
C55 0.0260(15) 0.0250(14) 0.0246(15) 0.0042(11) 0.0043(12) 0.0003(13)
C67 0.0315(15) 0.0290(15) 0.0272(15) 0.0012(12) 0.0120(13) -0.0013(13)
C72 0.0349(16) 0.0299(16) 0.0340(17) -0.0012(13) 0.0169(14) -0.0051(14)
C71 0.0398(18) 0.0402(18) 0.0355(18) -0.0106(15) 0.0198(15) -0.0094(16)
C70 0.056(2) 0.0302(17) 0.051(2) -0.0101(15) 0.0350(18) -0.0165(16)
F13 0.0993(15) 0.0402(10) 0.0719(14) -0.0108(9) 0.0495(12) -0.0331(11)
F14 0.0464(10) 0.0539(11) 0.0570(12) -0.0190(9) 0.0153(9) -0.0220(9)
C68 0.0394(17) 0.0364(17) 0.0292(16) 0.0025(14) 0.0143(14) 0.0029(15)
C69 0.063(2) 0.0202(15) 0.048(2) 0.0110(14) 0.0355(17) 0.0055(16)
F12 0.0961(14) 0.0356(10) 0.0598(12) 0.0186(9) 0.0389(11) 0.0074(10)
F11 0.0557(11) 0.0402(9) 0.0412(10) 0.0134(8) 0.0088(9) 0.0076(9)
C73 0.0226(14) 0.0292(15) 0.0189(14) 0.0003(12) -0.0009(11) -0.0034(13)
C74 0.0201(15) 0.0336(16) 0.0251(15) -0.0004(12) 0.0016(12) -0.0090(13)
C75 0.0338(17) 0.0232(15) 0.0284(16) -0.0007(12) 0.0015(13) -0.0026(14)
C76 0.0375(18) 0.0307(17) 0.0252(16) -0.0043(13) 0.0026(13) 0.0061(15)
C77 0.0255(16) 0.0439(18) 0.0268(16) -0.0004(13) 0.0086(13) -0.0004(15)
C78 0.0310(16) 0.0299(16) 0.0256(15) 0.0006(12) 0.0060(12) -0.0047(14)
F20 0.0361(9) 0.0348(9) 0.0476(10) 0.0033(8) 0.0192(8) -0.0058(8)
F19 0.0380(10) 0.0525(10) 0.0557(11) -0.0057(9) 0.0237(8) -0.0008(8)
F18 0.0545(11) 0.0378(10) 0.0518(11) -0.0082(8) 0.0146(9) 0.0081(9)
F17 0.0481(10) 0.0251(9) 0.0579(12) 0.0033(8) 0.0086(8) -0.0044(8)
F16 0.0292(9) 0.0325(9) 0.0430(10) 0.0035(7) 0.0076(7) -0.0074(7)
C61 0.0205(14) 0.0238(14) 0.0249(15) 0.0023(11) 0.0026(11) -0.0038(12)
C66 0.0233(15) 0.0216(14) 0.0280(16) 0.0015(12) -0.0011(12) -0.0017(13)
C65 0.0321(16) 0.0285(15) 0.0179(15) 0.0028(12) 0.0017(12) -0.0109(14)
F9 0.0496(10) 0.0431(9) 0.0234(9) 0.0083(7) 0.0058(7) -0.0011(8)
C64 0.0347(16) 0.0350(16) 0.0270(17) -0.0039(13) 0.0142(13) -0.0076(14)
F8 0.0540(10) 0.0626(11) 0.0326(10) -0.0025(8) 0.0209(8) 0.0033(9)
C63 0.0257(15) 0.0269(15) 0.0297(16) -0.0005(12) 0.0050(13) 0.0015(13)
F7 0.0384(9) 0.0469(10) 0.0417(10) -0.0039(8) 0.0117(8) 0.0115(8)
C62 0.0297(15) 0.0239(14) 0.0209(15) 0.0028(12) -0.0001(12) -0.0054(13)
F6 0.0364(9) 0.0379(9) 0.0259(9) 0.0068(7) 0.0029(7) 0.0109(8)
F10 0.0349(9) 0.0378(9) 0.0286(9) 0.0082(7) 0.0029(7) 0.0084(8)
C59 0.0191(15) 0.0397(16) 0.0299(17) -0.0001(13) 0.0019(12) -0.0041(14)
C60 0.0279(15) 0.0315(15) 0.0215(15) 0.0042(12) 0.0061(12) 0.0026(13)
F4 0.0274(9) 0.0678(11) 0.0363(10) -0.0088(8) 0.0041(7) -0.0142(9)
F2 0.0487(10) 0.0802(12) 0.0246(9) 0.0027(8) 0.0100(8) -0.0076(9)
F1 0.0355(9) 0.0504(10) 0.0322(9) 0.0050(8) 0.0127(7) -0.0088(8)
F15 0.0356(9) 0.0380(9) 0.0339(9) 0.0019(8) 0.0003(7) -0.0046(8)
B1 0.0261(17) 0.0300(17) 0.0245(17) 0.0048(14) 0.0038(13) -0.0015(15)
Al1 0.0247(4) 0.0377(5) 0.0284(5) -0.0051(4) 0.0105(4) -0.0012(4)

loop_
_atom_type_symbol
_atom_type_description
_atom_type_scat_dispersion_real
_atom_type_scat_dispersion_imag
_atom_type_scat_source
C C 0.0033 0.0016 'International Tables Vol C Tables 4.2.6.8 and 6.1.1.4'
H H 0.0000 0.0000 'International Tables Vol C Tables 4.2.6.8 and 6.1.1.4'
B B 0.0013 0.0007 'International Tables Vol C Tables 4.2.6.8 and 6.1.1.4'
Al Al 0.0645 0.0514 'International Tables Vol C Tables 4.2.6.8 and 6.1.1.4'
N N 0.0061 0.0033 'International Tables Vol C Tables 4.2.6.8 and 6.1.1.4'
F F 0.0171 0.0103 'International Tables Vol C Tables 4.2.6.8 and 6.1.1.4'

loop_
_geom_angle_atom_site_label_1
_geom_angle_atom_site_label_2
_geom_angle_atom_site_label_3
_geom_angle
_geom_angle_site_symmetry_1
_geom_angle_site_symmetry_3
C25 C27 H27A 109.5 . .
C25 C27 H27B 109.5 . .
H27A C27 H27B 109.5 . .
C25 C27 H27C 109.5 . .
H27A C27 H27C 109.5 . .
H27B C27 H27C 109.5 . .
C27 C25 C17 111.7(3) . .
C27 C25 C26 110.6(3) . .
C17 C25 C26 110.5(2) . .
C27 C25 H25A 107.9 . .
C17 C25 H25A 107.9 . .
C26 C25 H25A 107.9 . .
C18 C17 C16 116.8(2) . .
C18 C17 C25 119.2(2) . .
C16 C17 C25 123.9(2) . .
C17 C16 C21 123.8(2) . .
C17 C16 N1 117.5(2) . .
C21 C16 N1 118.7(2) . .
C1 N1 C2 110.47(19) . .
C1 N1 C16 123.2(2) . .
C2 N1 C16 126.1(2) . .
N2 C1 N1 105.2(2) . .
N2 C1 Al1 128.51(18) . .
N1 C1 Al1 125.78(17) . .
C10 C11 H11A 109.5 . .
C10 C11 H11B 109.5 . .
H11A C11 H11B 109.5 . .
C10 C11 H11C 109.5 . .
H11A C11 H11C 109.5 . .
H11B C11 H11C 109.5 . .
C9 C10 C12 112.9(2) . .
C9 C10 C11 109.7(2) . .
C12 C10 C11 110.0(2) . .
C9 C10 H10A 108.1 . .
C12 C10 H10A 108.1 . .
C11 C10 H10A 108.1 . .
C8 C9 C4 117.4(2) . .
C8 C9 C10 119.2(2) . .
C4 C9 C10 123.3(2) . .
C9 C4 C5 123.5(2) . .
C9 C4 N2 119.0(2) . .
C5 C4 N2 117.4(2) . .
C1 N2 C3 110.6(2) . .
C1 N2 C4 124.3(2) . .
C3 N2 C4 125.0(2) . .
C20 C21 C16 116.0(2) . .
C20 C21 C22 120.2(2) . .
C16 C21 C22 123.7(2) . .
C21 C22 C23 110.0(2) . .
C21 C22 C24 112.3(2) . .
C23 C22 C24 110.3(2) . .
C21 C22 H22A 108.0 . .
C23 C22 H22A 108.0 . .
C24 C22 H22A 108.0 . .
C22 C23 H23A 109.5 . .
C22 C23 H23B 109.5 . .
H23A C23 H23B 109.5 . .
C22 C23 H23C 109.5 . .
H23A C23 H23C 109.5 . .
H23B C23 H23C 109.5 . .
C22 C24 H24A 109.5 . .
C22 C24 H24B 109.5 . .
H24A C24 H24B 109.5 . .
C22 C24 H24C 109.5 . .
H24A C24 H24C 109.5 . .
H24B C24 H24C 109.5 . .
C19 C20 C21 121.9(2) . .
C19 C20 H20A 119.1 . .
C21 C20 H20A 119.1 . .
C20 C19 C18 120.5(2) . .
C20 C19 H19A 119.8 . .
C18 C19 H19A 119.8 . .
C19 C18 C17 121.0(3) . .
C19 C18 H18A 119.5 . .
C17 C18 H18A 119.5 . .
C25 C26 H26A 109.5 . .
C25 C26 H26B 109.5 . .
H26A C26 H26B 109.5 . .
C25 C26 H26C 109.5 . .
H26A C26 H26C 109.5 . .
H26B C26 H26C 109.5 . .
C3 C2 N1 107.1(2) . .
C3 C2 H2A 126.5 . .
N1 C2 H2A 126.5 . .
C2 C3 N2 106.5(2) . .
C2 C3 H3A 126.7 . .
N2 C3 H3A 126.7 . .
C6 C5 C4 116.1(2) . .
C6 C5 C13 119.4(2) . .
C4 C5 C13 124.5(2) . .
C7 C6 C5 121.8(2) . .
C7 C6 H6A 119.1 . .
C5 C6 H6A 119.1 . .
C6 C7 C8 120.6(3) . .
C6 C7 H7A 119.7 . .
C8 C7 H7A 119.7 . .
C7 C8 C9 120.6(3) . .
C7 C8 H8A 119.7 . .
C9 C8 H8A 119.7 . .
C10 C12 H12A 109.5 . .
C10 C12 H12B 109.5 . .
H12A C12 H12B 109.5 . .
C10 C12 H12C 109.5 . .
H12A C12 H12C 109.5 . .
H12B C12 H12C 109.5 . .
C5 C13 C14 112.6(2) . .
C5 C13 C15 110.9(3) . .
C14 C13 C15 109.7(2) . .
C5 C13 H13A 107.8 . .
C14 C13 H13A 107.8 . .
C15 C13 H13A 107.8 . .
C13 C14 H14A 109.5 . .
C13 C14 H14B 109.5 . .
H14A C14 H14B 109.5 . .
C13 C14 H14C 109.5 . .
H14A C14 H14C 109.5 . .
H14B C14 H14C 109.5 . .
C13 C15 H15A 109.5 . .
C13 C15 H15B 109.5 . .
H15A C15 H15B 109.5 . .
C13 C15 H15C 109.5 . .
H15A C15 H15C 109.5 . .
H15B C15 H15C 109.5 . .
F3 C58 C59 120.2(2) . .
F3 C58 C57 120.4(3) . .
C59 C58 C57 119.4(2) . .
F2 C57 C56 121.1(2) . .
F2 C57 C58 120.1(2) . .
C56 C57 C58 118.7(3) . .
F1 C56 C57 115.7(2) . .
F1 C56 C55 118.5(2) . .
C57 C56 C55 125.7(2) . .
C56 C55 C60 112.4(2) . .
C56 C55 B1 120.2(2) . .
C60 C55 B1 126.4(2) . .
C68 C67 C72 113.2(2) . .
C68 C67 B1 128.2(2) . .
C72 C67 B1 118.4(2) . .
F15 C72 C71 115.8(2) . .
F15 C72 C67 119.5(2) . .
C71 C72 C67 124.7(3) . .
F14 C71 C70 120.2(3) . .
F14 C71 C72 120.7(3) . .
C70 C71 C72 119.1(3) . .
F13 C70 C71 121.2(3) . .
F13 C70 C69 119.2(3) . .
C71 C70 C69 119.6(3) . .
F11 C68 C69 115.6(2) . .
F11 C68 C67 120.4(2) . .
C69 C68 C67 124.0(3) . .
F12 C69 C70 120.3(3) . .
F12 C69 C68 120.3(3) . .
C70 C69 C68 119.4(3) . .
C78 C73 C74 112.3(2) . .
C78 C73 B1 127.1(2) . .
C74 C73 B1 119.8(2) . .
F16 C74 C75 115.9(2) . .
F16 C74 C73 118.8(2) . .
C75 C74 C73 125.3(2) . .
F17 C75 C76 120.0(2) . .
F17 C75 C74 120.8(2) . .
C76 C75 C74 119.2(2) . .
F18 C76 C77 119.9(3) . .
F18 C76 C75 121.3(3) . .
C77 C76 C75 118.7(3) . .
F19 C77 C76 119.3(2) . .
F19 C77 C78 120.8(2) . .
C76 C77 C78 119.9(3) . .
F20 C78 C77 114.6(2) . .
F20 C78 C73 120.9(2) . .
C77 C78 C73 124.5(2) . .
C66 C61 C62 113.4(2) . .
C66 C61 B1 126.9(2) . .
C62 C61 B1 119.5(2) . .
F10 C66 C65 115.7(2) . .
F10 C66 C61 121.0(2) . .
C65 C66 C61 123.3(2) . .
F9 C65 C64 119.6(2) . .
F9 C65 C66 119.9(2) . .
C64 C65 C66 120.4(2) . .
F8 C64 C65 120.4(2) . .
F8 C64 C63 121.0(2) . .
C65 C64 C63 118.7(3) . .
F7 C63 C62 121.4(2) . .
F7 C63 C64 119.4(2) . .
C62 C63 C64 119.1(2) . .
F6 C62 C63 115.8(2) . .
F6 C62 C61 119.1(2) . .
C63 C62 C61 125.0(2) . .
F4 C59 C58 119.9(2) . .
F4 C59 C60 120.2(2) . .
C58 C59 C60 119.9(2) . .
F5 C60 C59 114.8(2) . .
F5 C60 C55 121.4(2) . .
C59 C60 C55 123.8(2) . .
C61 B1 C55 112.6(2) . .
C61 B1 C67 102.0(2) . .
C55 B1 C67 115.5(2) . .
C61 B1 C73 115.3(2) . .
C55 B1 C73 99.9(2) . .
C67 B1 C73 112.1(2) . .
C1 Al1 Al1 107.17(8) . 3_557
C1 Al1 H100 104.0(8) . .
Al1 Al1 H100 40.7(8) 3_557 .
C1 Al1 H101 128.5(9) . .
Al1 Al1 H101 124.3(9) 3_557 .
H100 Al1 H101 114.0(11) . .

loop_
_geom_bond_atom_site_label_1
_geom_bond_atom_site_label_2
_geom_bond_distance
_geom_bond_site_symmetry_2
F5 C60 1.353(3) .
C27 C25 1.506(4) .
C27 H27A 0.9800 .
C27 H27B 0.9800 .
C27 H27C 0.9800 .
C25 C17 1.521(4) .
C25 C26 1.526(4) .
C25 H25A 1.0000 .
C17 C18 1.395(3) .
C17 C16 1.396(3) .
C16 C21 1.401(3) .
C16 N1 1.461(3) .
N1 C1 1.355(3) .
N1 C2 1.365(3) .
C1 N2 1.352(3) .
C1 Al1 1.964(3) .
C11 C10 1.535(4) .
C11 H11A 0.9800 .
C11 H11B 0.9800 .
C11 H11C 0.9800 .
C10 C9 1.522(4) .
C10 C12 1.527(4) .
C10 H10A 1.0000 .
C9 C8 1.391(3) .
C9 C4 1.393(3) .
C4 C5 1.403(3) .
C4 N2 1.465(3) .
N2 C3 1.370(3) .
C21 C20 1.395(3) .
C21 C22 1.513(3) .
C22 C23 1.529(4) .
C22 C24 1.531(4) .
C22 H22A 1.0000 .
C23 H23A 0.9800 .
C23 H23B 0.9800 .
C23 H23C 0.9800 .
C24 H24A 0.9800 .
C24 H24B 0.9800 .
C24 H24C 0.9800 .
C20 C19 1.373(4) .
C20 H20A 0.9500 .
C19 C18 1.376(4) .
C19 H19A 0.9500 .
C18 H18A 0.9500 .
C26 H26A 0.9800 .
C26 H26B 0.9800 .
C26 H26C 0.9800 .
C2 C3 1.360(3) .
C2 H2A 0.9500 .
C3 H3A 0.9500 .
C5 C6 1.396(3) .
C5 C13 1.512(4) .
C6 C7 1.370(4) .
C6 H6A 0.9500 .
C7 C8 1.383(4) .
C7 H7A 0.9500 .
C8 H8A 0.9500 .
C12 H12A 0.9800 .
C12 H12B 0.9800 .
C12 H12C 0.9800 .
C13 C14 1.528(4) .
C13 C15 1.529(4) .
C13 H13A 1.0000 .
C14 H14A 0.9800 .
C14 H14B 0.9800 .
C14 H14C 0.9800 .
C15 H15A 0.9800 .
C15 H15B 0.9800 .
C15 H15C 0.9800 .
F3 C58 1.345(3) .
C58 C59 1.363(4) .
C58 C57 1.371(4) .
C57 F2 1.361(3) .
C57 C56 1.365(3) .
C56 F1 1.360(3) .
C56 C55 1.387(3) .
C55 C60 1.396(3) .
C55 B1 1.653(4) .
C67 C68 1.382(4) .
C67 C72 1.393(4) .
C67 B1 1.654(4) .
C72 F15 1.350(3) .
C72 C71 1.374(4) .
C71 F14 1.347(3) .
C71 C70 1.359(4) .
C70 F13 1.350(3) .
C70 C69 1.374(4) .
C68 F11 1.360(3) .
C68 C69 1.381(4) .
C69 F12 1.340(3) .
C73 C78 1.387(3) .
C73 C74 1.389(3) .
C73 B1 1.656(4) .
C74 F16 1.360(3) .
C74 C75 1.372(4) .
C75 F17 1.348(3) .
C75 C76 1.371(4) .
C76 F18 1.345(3) .
C76 C77 1.368(4) .
C77 F19 1.351(3) .
C77 C78 1.377(4) .
C78 F20 1.363(3) .
C61 C66 1.384(3) .
C61 C62 1.384(3) .
C61 B1 1.651(4) .
C66 F10 1.346(3) .
C66 C65 1.378(3) .
C65 F9 1.355(3) .
C65 C64 1.364(4) .
C64 F8 1.348(3) .
C64 C63 1.374(4) .
C63 F7 1.353(3) .
C63 C62 1.365(4) .
C62 F6 1.365(3) .
C59 F4 1.344(3) .
C59 C60 1.380(3) .
Al1 Al1 2.5834(16) 3_557
Al1 H100 1.66(2) .
Al1 H101 1.51(2) .

loop_
_geom_torsion_atom_site_label_1
_geom_torsion_atom_site_label_2
_geom_torsion_atom_site_label_3
_geom_torsion_atom_site_label_4
_geom_torsion
_geom_torsion_site_symmetry_4
C27 C25 C17 C18 -63.7(4) .
C26 C25 C17 C18 59.9(4) .
C27 C25 C17 C16 119.1(3) .
C26 C25 C17 C16 -117.2(3) .
C18 C17 C16 C21 -2.0(4) .
C25 C17 C16 C21 175.2(3) .
C18 C17 C16 N1 179.3(2) .
C25 C17 C16 N1 -3.4(4) .
C17 C16 N1 C1 -85.9(3) .
C21 C16 N1 C1 95.4(3) .
C17 C16 N1 C2 87.5(3) .
C21 C16 N1 C2 -91.2(3) .
C2 N1 C1 N2 -0.1(3) .
C16 N1 C1 N2 174.2(2) .
C2 N1 C1 Al1 172.65(17) .
C16 N1 C1 Al1 -13.1(3) .
C12 C10 C9 C8 -45.5(3) .
C11 C10 C9 C8 77.5(3) .
C12 C10 C9 C4 137.1(3) .
C11 C10 C9 C4 -99.9(3) .
C8 C9 C4 C5 -0.2(4) .
C10 C9 C4 C5 177.3(2) .
C8 C9 C4 N2 -177.7(2) .
C10 C9 C4 N2 -0.2(4) .
N1 C1 N2 C3 0.5(3) .
Al1 C1 N2 C3 -171.99(18) .
N1 C1 N2 C4 -175.6(2) .
Al1 C1 N2 C4 11.9(3) .
C9 C4 N2 C1 -98.4(3) .
C5 C4 N2 C1 84.0(3) .
C9 C4 N2 C3 86.1(3) .
C5 C4 N2 C3 -91.6(3) .
C17 C16 C21 C20 1.6(4) .
N1 C16 C21 C20 -179.8(2) .
C17 C16 C21 C22 -175.2(2) .
N1 C16 C21 C22 3.4(4) .
C20 C21 C22 C23 -82.4(3) .
C16 C21 C22 C23 94.3(3) .
C20 C21 C22 C24 40.9(3) .
C16 C21 C22 C24 -142.4(3) .
C16 C21 C20 C19 -0.1(4) .
C22 C21 C20 C19 176.8(3) .
C21 C20 C19 C18 -0.8(5) .
C20 C19 C18 C17 0.4(5) .
C16 C17 C18 C19 1.0(4) .
C25 C17 C18 C19 -176.4(3) .
C1 N1 C2 C3 -0.4(3) .
C16 N1 C2 C3 -174.4(2) .
N1 C2 C3 N2 0.6(3) .
C1 N2 C3 C2 -0.7(3) .
C4 N2 C3 C2 175.4(2) .
C9 C4 C5 C6 1.0(4) .
N2 C4 C5 C6 178.5(2) .
C9 C4 C5 C13 -179.3(3) .
N2 C4 C5 C13 -1.8(4) .
C4 C5 C6 C7 -1.3(4) .
C13 C5 C6 C7 178.9(3) .
C5 C6 C7 C8 0.9(4) .
C6 C7 C8 C9 0.0(4) .
C4 C9 C8 C7 -0.4(4) .
C10 C9 C8 C7 -177.9(2) .
C6 C5 C13 C14 -50.3(4) .
C4 C5 C13 C14 130.0(3) .
C6 C5 C13 C15 73.0(3) .
C4 C5 C13 C15 -106.7(3) .
F3 C58 C57 F2 -0.7(4) .
C59 C58 C57 F2 179.7(2) .
F3 C58 C57 C56 179.1(2) .
C59 C58 C57 C56 -0.5(4) .
F2 C57 C56 F1 2.8(4) .
C58 C57 C56 F1 -177.0(2) .
F2 C57 C56 C55 -179.1(2) .
C58 C57 C56 C55 1.1(4) .
F1 C56 C55 C60 177.3(2) .
C57 C56 C55 C60 -0.7(4) .
F1 C56 C55 B1 8.2(3) .
C57 C56 C55 B1 -169.8(3) .
C68 C67 C72 F15 -179.2(2) .
B1 C67 C72 F15 -3.5(4) .
C68 C67 C72 C71 2.4(4) .
B1 C67 C72 C71 178.1(3) .
F15 C72 C71 F14 0.0(4) .
C67 C72 C71 F14 178.4(2) .
F15 C72 C71 C70 -178.7(2) .
C67 C72 C71 C70 -0.2(4) .
F14 C71 C70 F13 -0.2(4) .
C72 C71 C70 F13 178.5(2) .
F14 C71 C70 C69 -179.9(2) .
C72 C71 C70 C69 -1.3(4) .
C72 C67 C68 F11 178.1(2) .
B1 C67 C68 F11 2.9(4) .
C72 C67 C68 C69 -3.2(4) .
B1 C67 C68 C69 -178.4(3) .
F13 C70 C69 F12 0.1(4) .
C71 C70 C69 F12 179.9(2) .
F13 C70 C69 C68 -179.3(2) .
C71 C70 C69 C68 0.5(4) .
F11 C68 C69 F12 1.3(4) .
C67 C68 C69 F12 -177.4(2) .
F11 C68 C69 C70 -179.3(2) .
C67 C68 C69 C70 2.0(4) .
C78 C73 C74 F16 179.1(2) .
B1 C73 C74 F16 8.5(3) .
C78 C73 C74 C75 -0.2(4) .
B1 C73 C74 C75 -170.8(2) .
F16 C74 C75 F17 2.0(3) .
C73 C74 C75 F17 -178.7(2) .
F16 C74 C75 C76 -179.7(2) .
C73 C74 C75 C76 -0.4(4) .
F17 C75 C76 F18 0.3(4) .
C74 C75 C76 F18 -178.1(2) .
F17 C75 C76 C77 179.5(2) .
C74 C75 C76 C77 1.2(4) .
F18 C76 C77 F19 -2.6(4) .
C75 C76 C77 F19 178.1(2) .
F18 C76 C77 C78 177.9(2) .
C75 C76 C77 C78 -1.4(4) .
F19 C77 C78 F20 -0.8(3) .
C76 C77 C78 F20 178.8(2) .
F19 C77 C78 C73 -178.7(2) .
C76 C77 C78 C73 0.9(4) .
C74 C73 C78 F20 -177.8(2) .
B1 C73 C78 F20 -8.1(4) .
C74 C73 C78 C77 -0.1(4) .
B1 C73 C78 C77 169.7(2) .
C62 C61 C66 F10 178.2(2) .
B1 C61 C66 F10 3.1(4) .
C62 C61 C66 C65 -1.6(3) .
B1 C61 C66 C65 -176.7(2) .
F10 C66 C65 F9 0.3(3) .
C61 C66 C65 F9 -179.9(2) .
F10 C66 C65 C64 -179.0(2) .
C61 C66 C65 C64 0.8(4) .
F9 C65 C64 F8 0.7(3) .
C66 C65 C64 F8 -179.9(2) .
F9 C65 C64 C63 -179.5(2) .
C66 C65 C64 C63 -0.1(4) .
F8 C64 C63 F7 0.0(4) .
C65 C64 C63 F7 -179.8(2) .
F8 C64 C63 C62 -179.7(2) .
C65 C64 C63 C62 0.5(4) .
F7 C63 C62 F6 -0.9(3) .
C64 C63 C62 F6 178.8(2) .
F7 C63 C62 C61 178.7(2) .
C64 C63 C62 C61 -1.5(4) .
C66 C61 C62 F6 -178.4(2) .
B1 C61 C62 F6 -2.9(3) .
C66 C61 C62 C63 2.0(3) .
B1 C61 C62 C63 177.5(2) .
F3 C58 C59 F4 -0.5(4) .
C57 C58 C59 F4 179.1(2) .
F3 C58 C59 C60 -179.9(2) .
C57 C58 C59 C60 -0.3(4) .
F4 C59 C60 F5 -0.1(3) .
C58 C59 C60 F5 179.3(2) .
F4 C59 C60 C55 -178.7(2) .
C58 C59 C60 C55 0.6(4) .
C56 C55 C60 F5 -178.7(2) .
B1 C55 C60 F5 -10.4(4) .
C56 C55 C60 C59 -0.1(4) .
B1 C55 C60 C59 168.1(2) .
C66 C61 B1 C55 -130.3(2) .
C62 C61 B1 C55 54.9(3) .
C66 C61 B1 C67 105.3(3) .
C62 C61 B1 C67 -69.6(3) .
C66 C61 B1 C73 -16.5(4) .
C62 C61 B1 C73 168.6(2) .
C56 C55 B1 C61 -172.2(2) .
C60 C55 B1 C61 20.4(4) .
C56 C55 B1 C67 -55.5(3) .
C60 C55 B1 C67 137.1(3) .
C56 C55 B1 C73 64.9(3) .
C60 C55 B1 C73 -102.5(3) .
C68 C67 B1 C61 107.9(3) .
C72 C67 B1 C61 -67.1(3) .
C68 C67 B1 C55 -14.6(4) .
C72 C67 B1 C55 170.4(2) .
C68 C67 B1 C73 -128.1(3) .
C72 C67 B1 C73 56.9(3) .
C78 C73 B1 C61 136.1(3) .
C74 C73 B1 C61 -54.9(3) .
C78 C73 B1 C55 -103.0(3) .
C74 C73 B1 C55 66.1(3) .
C78 C73 B1 C67 19.9(4) .
C74 C73 B1 C67 -171.1(2) .
N2 C1 Al1 Al1 85.0(2) 3_557
N1 C1 Al1 Al1 -86.0(2) 3_557
